data_8106587
loop_
_publ_author_name
'Ja\'cimovi\'c, \<Zeljko K.'
'Kosovi\'c, Milica'
'Novakovi\'c, Sladjana B.'
'Bogdanovi\'c, Goran A.'
'Giester, Gerald'
'Kastratovi\'c, Vlatko'

_publ_section_title
;
 Crystal structure of 4-bromo-2-(1H-pyrazol-3-yl)phenol, C9H7BrN2O
;
_journal_issue 3
_journal_name_full 'Zeitschrift f\"ur Kristallographie - New Crystal Structures'
_journal_page_first 507
_journal_page_last 509
_journal_paper_doi 10.1515/ncrs-2016-0392
_journal_volume 232
_journal_year 2017
_chemical_formula_moiety 'C9 H7 Br N2 O'
_chemical_formula_sum 'C9 H7 Br N2 O'
_chemical_formula_weight 239.08
_space_group_crystal_system monoclinic
_space_group_IT_number 15
_space_group_name_Hall '-C 2yc'
_space_group_name_H-M_alt 'C 1 2/c 1'
_atom_sites_solution_hydrogens mixed
_cell_angle_alpha 90
_cell_angle_beta 107.99(3)
_cell_angle_gamma 90
_cell_formula_units_Z 8
_cell_length_a 16.255(3)
_cell_length_b 4.4119(9)
_cell_length_c 25.923(5)
_cell_measurement_reflns_used 1912
_cell_measurement_temperature 150(2)
_cell_measurement_theta_max 27.62
_cell_measurement_theta_min 2.07
_cell_volume 1768.2(7)
_computing_cell_refinement 'Bruker APEX3 software suite [22]'
_computing_data_collection 'Bruker APEX3 software suite [22]'
_computing_data_reduction 'Bruker APEX3 software suite [22]'
_computing_structure_refinement 'SHELXL-2014 [23]'
_computing_structure_solution 'Bruker APEX3 software suite [22]'
_diffrn_ambient_temperature 150(2)
_diffrn_detector_area_resol_mean 16
_diffrn_measured_fraction_theta_full 0.989
_diffrn_measured_fraction_theta_max 0.969
_diffrn_measurement_device_type 'Bruker ApexII diffractometer'
_diffrn_measurement_method CCD
_diffrn_radiation_type MoK\a
_diffrn_radiation_wavelength 0.71073
_diffrn_reflns_av_R_equivalents 0.0291
_diffrn_reflns_av_unetI/netI 0.0305
_diffrn_reflns_Laue_measured_fraction_full 0.989
_diffrn_reflns_Laue_measured_fraction_max 0.969
_diffrn_reflns_limit_h_max 22
_diffrn_reflns_limit_h_min -22
_diffrn_reflns_limit_k_max 6
_diffrn_reflns_limit_k_min -6
_diffrn_reflns_limit_l_max 36
_diffrn_reflns_limit_l_min -35
_diffrn_reflns_number 12745
_diffrn_reflns_point_group_measured_fraction_full 0.989
_diffrn_reflns_point_group_measured_fraction_max 0.969
_diffrn_reflns_theta_full 25.242
_diffrn_reflns_theta_max 30.044
_diffrn_reflns_theta_min 1.652
_diffrn_source 'Incoatec Microfocus Source'
_exptl_absorpt_coefficient_mu 4.606
_exptl_absorpt_correction_T_max 0.7460
_exptl_absorpt_correction_T_min 0.4994
_exptl_absorpt_correction_type multi-scan
_exptl_absorpt_process_details
; 
 SADABS 2016/2: Krause, L., Herbst-Irmer, R., Sheldrick G.M. & Stalke D.,
 J. Appl. Cryst. 48 (2015) 3-10
;
_exptl_crystal_colour colorless
_exptl_crystal_density_diffrn 1.796
_exptl_crystal_description prism
_exptl_crystal_F_000 944
_exptl_crystal_size_max 0.200
_exptl_crystal_size_mid 0.130
_exptl_crystal_size_min 0.100
_refine_diff_density_max 0.643
_refine_diff_density_min -0.496
_refine_diff_density_rms 0.074
_refine_ls_extinction_coef .
_refine_ls_extinction_method none
_refine_ls_goodness_of_fit_ref 1.066
_refine_ls_hydrogen_treatment mixed
_refine_ls_matrix_type full
_refine_ls_number_parameters 126
_refine_ls_number_reflns 2507
_refine_ls_number_restraints 0
_refine_ls_restrained_S_all 1.066
_refine_ls_R_factor_all 0.0650
_refine_ls_R_factor_gt 0.0450
_refine_ls_shift/su_max 0.001
_refine_ls_shift/su_mean 0.000
_refine_ls_structure_factor_coef Fsqd
_refine_ls_weighting_details 'w=1/[\s^2^(Fo^2^)+(0.0344P)^2^+4.1373P] where P=(Fo^2^+2Fc^2^)/3'
_refine_ls_weighting_scheme calc
_refine_ls_wR_factor_gt 0.0911
_refine_ls_wR_factor_ref 0.0960
_reflns_Friedel_coverage 0.000
_reflns_Friedel_fraction_full .
_reflns_Friedel_fraction_max .
_reflns_number_gt 1893
_reflns_number_total 2507
_reflns_threshold_expression 'I > 2\s(I)'
_cod_data_source_file suppl_ncrs-2016-0392_suppl.cif
_cod_data_source_block pz_11
_cod_original_sg_symbol_H-M 'C 2/c'
_cod_database_code 8106587
_shelx_space_group_comment
;
The symmetry employed for this shelxl refinement is uniquely defined
by the following loop, which should always be used as a source of
symmetry information in preference to the above space-group names.
They are only intended as comments.
;
_shelxl_version_number 2014/6

loop_
_space_group_symop_operation_xyz
'x, y, z'
'-x, y, -z+1/2'
'x+1/2, y+1/2, z'
'-x+1/2, y+1/2, -z+1/2'
'-x, -y, -z'
'x, -y, z-1/2'
'-x+1/2, -y+1/2, -z'
'x+1/2, -y+1/2, z-1/2'

loop_
_atom_site_label
_atom_site_type_symbol
_atom_site_fract_x
_atom_site_fract_y
_atom_site_fract_z
_atom_site_U_iso_or_equiv
_atom_site_adp_type
_atom_site_occupancy
_atom_site_site_symmetry_order
_atom_site_calc_flag
_atom_site_refinement_flags_posn
_atom_site_refinement_flags_adp
_atom_site_refinement_flags_occupancy
_atom_site_disorder_assembly
_atom_site_disorder_group
Br1 Br 0.33374(3) -0.11067(9) 0.46796(2) 0.05993(16) Uani 1 1 d . . . . .
N1 N 0.51366(15) 0.6170(5) 0.31190(9) 0.0341(5) Uani 1 1 d . . . . .
N2 N 0.58268(17) 0.8027(6) 0.32665(10) 0.0381(6) Uani 1 1 d . . . . .
O1 O 0.39242(14) 0.2440(5) 0.25796(7) 0.0352(4) Uani 1 1 d . . . . .
C1 C 0.38214(17) 0.1752(6) 0.30684(9) 0.0269(5) Uani 1 1 d . . . . .
C2 C 0.43628(16) 0.2911(6) 0.35612(9) 0.0265(5) Uani 1 1 d . . . . .
C3 C 0.42015(18) 0.2016(6) 0.40384(10) 0.0316(6) Uani 1 1 d . . . . .
H3 H 0.4552 0.2745 0.4370 0.038 Uiso 1 1 calc R U . . .
C4 C 0.35373(19) 0.0089(7) 0.40245(11) 0.0352(6) Uani 1 1 d . . . . .
C5 C 0.29958(19) -0.1020(7) 0.35372(12) 0.0396(7) Uani 1 1 d . . . . .
H5 H 0.2538 -0.2302 0.3530 0.048 Uiso 1 1 calc R U . . .
C6 C 0.31504(19) -0.0179(7) 0.30627(11) 0.0360(6) Uani 1 1 d . . . . .
H6 H 0.2796 -0.0926 0.2733 0.043 Uiso 1 1 calc R U . . .
C7 C 0.50711(17) 0.5008(6) 0.35784(9) 0.0266(5) Uani 1 1 d . . . . .
C8 C 0.5726(2) 0.6171(7) 0.40238(11) 0.0395(7) Uani 1 1 d . . . . .
H8 H 0.5824 0.5738 0.4389 0.047 Uiso 1 1 calc R U . . .
C9 C 0.6189(2) 0.8075(7) 0.38038(12) 0.0411(7) Uani 1 1 d . . . . .
H9 H 0.6670 0.9204 0.3994 0.049 Uiso 1 1 calc R U . . .
H2N H 0.596(2) 0.902(7) 0.3031(14) 0.043(9) Uiso 1 1 d . . . . .
H1O H 0.430(3) 0.376(9) 0.2628(16) 0.063(13) Uiso 1 1 d . . . . .

loop_
_atom_site_aniso_label
_atom_site_aniso_U_11
_atom_site_aniso_U_22
_atom_site_aniso_U_33
_atom_site_aniso_U_23
_atom_site_aniso_U_13
_atom_site_aniso_U_12
Br1 0.0713(3) 0.0741(3) 0.04242(19) 0.01244(16) 0.02932(17) -0.0166(2)
N1 0.0373(13) 0.0380(12) 0.0304(11) 0.0001(9) 0.0154(9) -0.0060(11)
N2 0.0427(15) 0.0369(13) 0.0405(13) 0.0026(10) 0.0213(11) -0.0063(11)
O1 0.0379(12) 0.0446(11) 0.0239(9) -0.0016(8) 0.0104(8) -0.0044(10)
C1 0.0276(14) 0.0275(12) 0.0257(11) 0.0024(9) 0.0083(10) 0.0055(10)
C2 0.0276(14) 0.0260(11) 0.0270(11) 0.0020(9) 0.0100(10) 0.0035(10)
C3 0.0344(15) 0.0338(13) 0.0263(12) 0.0015(10) 0.0090(11) -0.0002(12)
C4 0.0411(17) 0.0362(14) 0.0337(13) 0.0073(11) 0.0193(12) 0.0014(13)
C5 0.0317(15) 0.0416(15) 0.0464(16) 0.0055(12) 0.0134(12) -0.0081(13)
C6 0.0349(16) 0.0380(14) 0.0319(13) -0.0015(11) 0.0059(11) -0.0014(13)
C7 0.0279(14) 0.0275(11) 0.0259(11) 0.0009(9) 0.0103(10) 0.0036(10)
C8 0.0426(17) 0.0408(15) 0.0302(13) 0.0040(11) 0.0042(11) -0.0065(14)
C9 0.0349(16) 0.0398(15) 0.0471(16) -0.0008(13) 0.0103(13) -0.0097(13)

loop_
_atom_type_symbol
_atom_type_description
_atom_type_scat_dispersion_real
_atom_type_scat_dispersion_imag
_atom_type_scat_source
C C 0.0033 0.0016 'International Tables Vol C Tables 4.2.6.8 and 6.1.1.4'
H H 0.0000 0.0000 'International Tables Vol C Tables 4.2.6.8 and 6.1.1.4'
N N 0.0061 0.0033 'International Tables Vol C Tables 4.2.6.8 and 6.1.1.4'
O O 0.0106 0.0060 'International Tables Vol C Tables 4.2.6.8 and 6.1.1.4'
Br Br -0.2901 2.4595 'International Tables Vol C Tables 4.2.6.8 and 6.1.1.4'

loop_
_geom_angle_atom_site_label_1
_geom_angle_atom_site_label_2
_geom_angle_atom_site_label_3
_geom_angle
_geom_angle_site_symmetry_1
_geom_angle_site_symmetry_3
C7 N1 N2 105.7(2) . .
C9 N2 N1 111.5(2) . .
C9 N2 H2N 129(2) . .
N1 N2 H2N 120(2) . .
C1 O1 H1O 108(3) . .
O1 C1 C6 116.8(2) . .
O1 C1 C2 122.9(2) . .
C6 C1 C2 120.3(2) . .
C3 C2 C1 117.8(2) . .
C3 C2 C7 120.7(2) . .
C1 C2 C7 121.5(2) . .
C4 C3 C2 121.0(2) . .
C4 C3 H3 119.5 . .
C2 C3 H3 119.5 . .
C3 C4 C5 121.2(2) . .
C3 C4 Br1 120.1(2) . .
C5 C4 Br1 118.7(2) . .
C6 C5 C4 118.6(3) . .
C6 C5 H5 120.7 . .
C4 C5 H5 120.7 . .
C5 C6 C1 121.1(3) . .
C5 C6 H6 119.4 . .
C1 C6 H6 119.4 . .
N1 C7 C8 110.2(2) . .
N1 C7 C2 119.7(2) . .
C8 C7 C2 130.1(2) . .
C9 C8 C7 104.9(2) . .
C9 C8 H8 127.6 . .
C7 C8 H8 127.6 . .
N2 C9 C8 107.7(3) . .
N2 C9 H9 126.1 . .
C8 C9 H9 126.1 . .

loop_
_geom_bond_atom_site_label_1
_geom_bond_atom_site_label_2
_geom_bond_distance
_geom_bond_site_symmetry_2
Br1 C4 1.900(3) .
N1 C7 1.331(3) .
N1 N2 1.346(3) .
N2 C9 1.334(4) .
N2 H2N 0.83(3) .
O1 C1 1.363(3) .
O1 H1O 0.82(4) .
C1 C6 1.381(4) .
C1 C2 1.405(3) .
C2 C3 1.398(3) .
C2 C7 1.467(4) .
C3 C4 1.366(4) .
C3 H3 0.9300 .
C4 C5 1.387(4) .
C5 C6 1.380(4) .
C5 H5 0.9300 .
C6 H6 0.9300 .
C7 C8 1.404(4) .
C8 C9 1.364(4) .
C8 H8 0.9300 .
C9 H9 0.9300 .
